data_7215063
loop_
_publ_author_name
'Zheng, Sheng-Run'
'Chen, Rui-Ling'
'Xie, Tao'
'Liu, Zi-Meng'
'Wen, Xi-Ling'
'Chen, Xue-Yun'
'Fan, Jun'
'Zhang, Wei-Guang'

_publ_section_title
;
 Construction of several new s-/p-block complexes containing binuclear
 metal--terpyridine building blocks: dependence of structural diversity on
 the number of coordinated water molecules
;
_journal_issue 19
_journal_name_full CrystEngComm
_journal_page_first 4029
_journal_paper_doi 10.1039/c3ce41790e
_journal_volume 16
_journal_year 2014
_chemical_formula_sum 'C21 H20 Ca N3 O9.5 S2'
_chemical_formula_weight 570.60
_chemical_name_systematic
; 
 ? 
;
_space_group_IT_number 15
_symmetry_cell_setting monoclinic
_symmetry_space_group_name_Hall '-C 2yc'
_symmetry_space_group_name_H-M 'C 1 2/c 1'
_atom_sites_solution_hydrogens geom
_atom_sites_solution_primary direct
_atom_sites_solution_secondary difmap
_audit_creation_method SHELXL-97
_cell_angle_alpha 90.00
_cell_angle_beta 103.804(12)
_cell_angle_gamma 90.00
_cell_formula_units_Z 8
_cell_length_a 18.538(17)
_cell_length_b 16.748(16)
_cell_length_c 16.019(15)
_cell_measurement_reflns_used 1807
_cell_measurement_temperature 296(2)
_cell_measurement_theta_max 23.91
_cell_measurement_theta_min 2.28
_cell_volume 4830(8)
_computing_cell_refinement 'Bruker SAINT'
_computing_data_collection 'Bruker APEX2'
_computing_data_reduction 'Bruker SAINT'
_computing_molecular_graphics 'Bruker SHELXTL'
_computing_publication_material 'Bruker SHELXTL'
_computing_structure_refinement 'SHELXL-97 (Sheldrick, 2008)'
_computing_structure_solution 'SHELXS-97 (Sheldrick, 2008)'
_diffrn_ambient_temperature 296(2)
_diffrn_measured_fraction_theta_full 0.996
_diffrn_measured_fraction_theta_max 0.996
_diffrn_measurement_device_type 'Bruker APEX-II CCD'
_diffrn_measurement_method '\f and \w scans'
_diffrn_radiation_monochromator graphite
_diffrn_radiation_source 'fine-focus sealed tube'
_diffrn_radiation_type MoK\a
_diffrn_radiation_wavelength 0.71073
_diffrn_reflns_av_R_equivalents 0.0949
_diffrn_reflns_av_sigmaI/netI 0.1021
_diffrn_reflns_limit_h_max 20
_diffrn_reflns_limit_h_min -22
_diffrn_reflns_limit_k_max 20
_diffrn_reflns_limit_k_min -20
_diffrn_reflns_limit_l_max 19
_diffrn_reflns_limit_l_min -15
_diffrn_reflns_number 12245
_diffrn_reflns_theta_full 25.99
_diffrn_reflns_theta_max 25.99
_diffrn_reflns_theta_min 1.66
_exptl_absorpt_coefficient_mu 0.493
_exptl_absorpt_correction_T_max 0.8784
_exptl_absorpt_correction_T_min 0.8272
_exptl_absorpt_correction_type multi-scan
_exptl_crystal_colour 'pale yellow'
_exptl_crystal_density_diffrn 1.569
_exptl_crystal_density_method 'not measured'
_exptl_crystal_description block
_exptl_crystal_F_000 2360
_exptl_crystal_size_max 0.40
_exptl_crystal_size_mid 0.33
_exptl_crystal_size_min 0.27
_refine_diff_density_max 0.586
_refine_diff_density_min -0.579
_refine_diff_density_rms 0.102
_refine_ls_extinction_method none
_refine_ls_goodness_of_fit_ref 1.025
_refine_ls_hydrogen_treatment constr
_refine_ls_matrix_type full
_refine_ls_number_parameters 330
_refine_ls_number_reflns 4734
_refine_ls_number_restraints 0
_refine_ls_restrained_S_all 1.025
_refine_ls_R_factor_all 0.1266
_refine_ls_R_factor_gt 0.0637
_refine_ls_shift/su_max 0.000
_refine_ls_shift/su_mean 0.000
_refine_ls_structure_factor_coef Fsqd
_refine_ls_weighting_details 'calc w=1/[\s^2^(Fo^2^)+(0.1000P)^2^+0.0000P] where P=(Fo^2^+2Fc^2^)/3'
_refine_ls_weighting_scheme calc
_refine_ls_wR_factor_gt 0.1653
_refine_ls_wR_factor_ref 0.2067
_reflns_number_gt 2463
_reflns_number_total 4734
_reflns_threshold_expression >2sigma(I)
_cod_data_source_file c3ce41790e.txt
_cod_data_source_block 2Ca
_cod_depositor_comments
;
The following automatic conversions were performed:

'_symmetry_cell_setting' value 'Monoclinic' changed to 'monoclinic'
according to
/usr/data/users/saulius/crontab/automatic-downloads/current/RSC/lib/dictionaries/cif_core.dic
dictionary named 'cif_core.dic' version 2.4.2 from 2011-04-26.

Automatic conversion script
Id: cif_fix_values 2281 2013-09-26 08:29:07Z andrius 
;
_cod_original_sg_symbol_H-M 'C2/c  '
_cod_original_formula_sum 'C21 H20 Ca N3 O9.50 S2'
_cod_database_code 7215063

loop_
_symmetry_equiv_pos_as_xyz
'x, y, z'
'-x, y, -z+1/2'
'x+1/2, y+1/2, z'
'-x+1/2, y+1/2, -z+1/2'
'-x, -y, -z'
'x, -y, z-1/2'
'-x+1/2, -y+1/2, -z'
'x+1/2, -y+1/2, z-1/2'

loop_
_atom_site_label
_atom_site_type_symbol
_atom_site_fract_x
_atom_site_fract_y
_atom_site_fract_z
_atom_site_U_iso_or_equiv
_atom_site_adp_type
_atom_site_occupancy
_atom_site_symmetry_multiplicity
_atom_site_calc_flag
_atom_site_refinement_flags
Ca1 Ca 0.34244(5) 0.17847(6) 0.34674(6) 0.0375(3) Uani 1 1 d .
S1 S 0.66057(6) 0.31793(8) 0.70481(8) 0.0410(4) Uani 1 1 d .
S2 S 0.53818(7) 0.14123(9) 0.42474(7) 0.0440(4) Uani 1 1 d .
N2 N 0.65746(19) 0.1786(2) 0.9959(2) 0.0348(9) Uani 1 1 d .
O2W O 0.33280(19) 0.0980(2) 0.2175(2) 0.0550(10) Uani 1 1 d .
H2WA H 0.3585 0.0801 0.1848 0.083 Uiso 1 1 d R
H2WB H 0.2881 0.0826 0.1980 0.083 Uiso 1 1 d R
C16 C 0.6019(2) 0.1637(3) 0.7198(3) 0.0375(12) Uani 1 1 d .
C6 C 0.6721(2) 0.1115(3) 0.9563(3) 0.0347(11) Uani 1 1 d .
C7 C 0.6556(2) 0.1056(3) 0.8667(3) 0.0384(11) Uani 1 1 d .
H7A H 0.6688 0.0599 0.8411 0.046 Uiso 1 1 calc R
N1 N 0.7079(2) 0.0524(3) 1.0985(2) 0.0425(10) Uani 1 1 d .
C18 C 0.5969(2) 0.2170(3) 0.5772(3) 0.0390(12) Uani 1 1 d .
H18A H 0.6062 0.2587 0.5429 0.047 Uiso 1 1 calc R
C8 C 0.6197(2) 0.1674(3) 0.8160(3) 0.0344(11) Uani 1 1 d .
C5 C 0.7082(2) 0.0454(3) 1.0144(3) 0.0356(11) Uani 1 1 d .
N3 N 0.6370(2) 0.3144(3) 1.0784(3) 0.0498(12) Uani 1 1 d .
C11 C 0.6137(3) 0.3152(3) 0.9928(3) 0.0409(12) Uani 1 1 d .
C10 C 0.6227(2) 0.2402(3) 0.9461(3) 0.0343(11) Uani 1 1 d .
C3 C 0.7688(3) -0.0811(4) 1.0402(3) 0.0604(16) Uani 1 1 d .
H3A H 0.7893 -0.1258 1.0203 0.073 Uiso 1 1 calc R
C9 C 0.6005(2) 0.2340(3) 0.8579(3) 0.0384(12) Uani 1 1 d .
H9A H 0.5725 0.2746 0.8261 0.046 Uiso 1 1 calc R
C21 C 0.5689(3) 0.0942(3) 0.6788(3) 0.0441(13) Uani 1 1 d .
H21A H 0.5597 0.0519 0.7124 0.053 Uiso 1 1 calc R
C2 C 0.7675(3) -0.0749(4) 1.1251(3) 0.0627(17) Uani 1 1 d .
H2A H 0.7860 -0.1156 1.1638 0.075 Uiso 1 1 calc R
C20 C 0.5494(3) 0.0863(3) 0.5900(3) 0.0472(14) Uani 1 1 d .
H20A H 0.5267 0.0398 0.5648 0.057 Uiso 1 1 calc R
C4 C 0.7394(3) -0.0207(3) 0.9848(3) 0.0491(14) Uani 1 1 d .
H4A H 0.7404 -0.0241 0.9272 0.059 Uiso 1 1 calc R
O1W O 0.3910(3) 0.2605(3) 0.2502(3) 0.0817(14) Uani 1 1 d .
H1WA H 0.3593 0.2488 0.2039 0.123 Uiso 1 1 d R
H1WB H 0.4259 0.2865 0.2365 0.123 Uiso 1 1 d R
C15 C 0.6335(4) 0.3833(4) 1.1183(4) 0.0655(17) Uani 1 1 d .
H15A H 0.6492 0.3834 1.1780 0.079 Uiso 1 1 calc R
C1 C 0.7388(3) -0.0078(4) 1.1509(3) 0.0566(15) Uani 1 1 d .
H1A H 0.7403 -0.0027 1.2091 0.068 Uiso 1 1 calc R
C14 C 0.6091(3) 0.4534(4) 1.0798(4) 0.0667(17) Uani 1 1 d .
H14A H 0.6087 0.4995 1.1120 0.080 Uiso 1 1 calc R
C12 C 0.5885(4) 0.3843(4) 0.9482(4) 0.0696(18) Uani 1 1 d .
H12A H 0.5736 0.3837 0.8885 0.084 Uiso 1 1 calc R
O4 O 0.45925(18) 0.1269(3) 0.4035(2) 0.0737(14) Uani 1 1 d .
O6 O 0.57593(19) 0.0726(3) 0.4001(2) 0.0646(12) Uani 1 1 d .
C19 C 0.5641(2) 0.1482(3) 0.5389(3) 0.0370(11) Uani 1 1 d .
O5 O 0.5601(3) 0.2150(3) 0.3939(2) 0.0931(17) Uani 1 1 d .
C17 C 0.6163(2) 0.2250(3) 0.6660(3) 0.0346(11) Uani 1 1 d .
O1 O 0.71836(17) 0.2973(2) 0.78107(19) 0.0500(10) Uani 1 1 d .
O3 O 0.6909(2) 0.3485(2) 0.6360(2) 0.0588(11) Uani 1 1 d .
O2 O 0.6036(2) 0.3689(2) 0.7245(2) 0.0596(11) Uani 1 1 d .
C13 C 0.5854(4) 0.4545(4) 0.9930(4) 0.0690(17) Uani 1 1 d .
H13A H 0.5674 0.5012 0.9642 0.083 Uiso 1 1 calc R
O4W O 0.5000 0.4831(4) 0.7500 0.102(2) Uani 1 2 d S
H4WA H 0.5362 0.4605 0.7353 0.152 Uiso 0.50 1 d PR
H4WB H 0.4610 0.4563 0.7280 0.152 Uiso 0.50 1 d PR
O3W O 0.4897(9) 0.3651(8) 0.1914(9) 0.326(9) Uani 1 1 d .

loop_
_atom_site_aniso_label
_atom_site_aniso_U_11
_atom_site_aniso_U_22
_atom_site_aniso_U_33
_atom_site_aniso_U_23
_atom_site_aniso_U_13
_atom_site_aniso_U_12
Ca1 0.0359(5) 0.0481(7) 0.0272(5) 0.0009(4) 0.0048(4) 0.0053(4)
S1 0.0437(7) 0.0435(8) 0.0334(7) 0.0025(6) 0.0044(5) -0.0095(6)
S2 0.0420(7) 0.0626(10) 0.0260(6) 0.0013(6) 0.0052(5) 0.0010(6)
N2 0.040(2) 0.038(2) 0.028(2) 0.0016(18) 0.0111(16) -0.0027(18)
O2W 0.054(2) 0.071(3) 0.044(2) -0.011(2) 0.0181(16) 0.003(2)
C16 0.036(2) 0.049(3) 0.027(2) -0.001(2) 0.0053(19) -0.003(2)
C6 0.036(2) 0.043(3) 0.025(2) 0.005(2) 0.0061(18) -0.004(2)
C7 0.047(3) 0.040(3) 0.029(2) -0.003(2) 0.011(2) -0.007(2)
N1 0.049(2) 0.052(3) 0.026(2) -0.0018(19) 0.0078(17) 0.000(2)
C18 0.035(2) 0.049(3) 0.032(3) 0.011(2) 0.0064(19) -0.002(2)
C8 0.035(2) 0.041(3) 0.028(2) 0.000(2) 0.0096(18) -0.008(2)
C5 0.041(2) 0.036(3) 0.028(2) -0.001(2) 0.0053(19) -0.005(2)
N3 0.067(3) 0.051(3) 0.032(2) -0.007(2) 0.011(2) 0.001(2)
C11 0.047(3) 0.040(3) 0.035(3) -0.005(2) 0.011(2) 0.000(2)
C10 0.034(2) 0.039(3) 0.031(2) 0.004(2) 0.0093(18) -0.005(2)
C3 0.079(4) 0.055(4) 0.045(3) -0.005(3) 0.011(3) 0.027(3)
C9 0.041(2) 0.043(3) 0.031(3) 0.002(2) 0.0099(19) 0.000(2)
C21 0.050(3) 0.048(3) 0.033(3) 0.001(2) 0.006(2) -0.011(2)
C2 0.084(4) 0.060(4) 0.040(3) 0.006(3) 0.008(3) 0.026(3)
C20 0.063(3) 0.054(4) 0.022(2) -0.010(2) 0.004(2) -0.009(3)
C4 0.060(3) 0.054(4) 0.031(3) -0.002(3) 0.007(2) 0.011(3)
O1W 0.111(4) 0.084(4) 0.065(3) -0.012(3) 0.051(3) -0.029(3)
C15 0.103(5) 0.052(4) 0.041(3) -0.008(3) 0.018(3) -0.007(4)
C1 0.074(4) 0.064(4) 0.031(3) 0.006(3) 0.010(3) 0.021(3)
C14 0.093(5) 0.049(4) 0.062(4) -0.011(3) 0.026(3) -0.001(4)
C12 0.099(5) 0.056(4) 0.049(3) 0.005(3) 0.007(3) 0.019(4)
O4 0.039(2) 0.139(4) 0.038(2) -0.006(2) -0.0004(15) 0.015(2)
O6 0.060(2) 0.087(3) 0.046(2) -0.006(2) 0.0109(17) 0.021(2)
C19 0.036(2) 0.050(3) 0.025(2) 0.001(2) 0.0078(19) -0.001(2)
O5 0.157(5) 0.082(4) 0.039(2) 0.000(2) 0.021(3) -0.044(3)
C17 0.033(2) 0.042(3) 0.028(2) 0.002(2) 0.0051(18) 0.000(2)
O1 0.0418(18) 0.068(3) 0.0350(18) 0.0075(18) -0.0011(14) -0.0183(18)
O3 0.068(2) 0.071(3) 0.037(2) 0.0122(19) 0.0121(17) -0.029(2)
O2 0.067(2) 0.046(3) 0.065(3) -0.002(2) 0.0152(19) 0.012(2)
C13 0.099(5) 0.046(4) 0.059(4) 0.003(3) 0.013(3) 0.011(4)
O4W 0.090(5) 0.082(6) 0.142(7) 0.000 0.045(5) 0.000
O3W 0.278(16) 0.257(13) 0.45(3) 0.024(12) 0.11(2) 0.004(12)

loop_
_atom_type_symbol
_atom_type_description
_atom_type_scat_dispersion_real
_atom_type_scat_dispersion_imag
_atom_type_scat_source
C C 0.0033 0.0016 'International Tables Vol C Tables 4.2.6.8 and 6.1.1.4'
H H 0.0000 0.0000 'International Tables Vol C Tables 4.2.6.8 and 6.1.1.4'
N N 0.0061 0.0033 'International Tables Vol C Tables 4.2.6.8 and 6.1.1.4'
O O 0.0106 0.0060 'International Tables Vol C Tables 4.2.6.8 and 6.1.1.4'
Ca Ca 0.2262 0.3064 'International Tables Vol C Tables 4.2.6.8 and 6.1.1.4'
S S 0.1246 0.1234 'International Tables Vol C Tables 4.2.6.8 and 6.1.1.4'

loop_
_geom_angle_atom_site_label_1
_geom_angle_atom_site_label_2
_geom_angle_atom_site_label_3
_geom_angle
_geom_angle_site_symmetry_1
_geom_angle_site_symmetry_3
O4 Ca1 O1 167.89(16) . 8_455
O4 Ca1 O1W 90.43(17) . .
O1 Ca1 O1W 95.23(16) 8_455 .
O4 Ca1 O2W 89.96(14) . .
O1 Ca1 O2W 81.29(12) 8_455 .
O1W Ca1 O2W 74.51(15) . .
O4 Ca1 N2 80.17(12) . 2_656
O1 Ca1 N2 102.53(12) 8_455 2_656
O1W Ca1 N2 137.16(15) . 2_656
O2W Ca1 N2 146.21(14) . 2_656
O4 Ca1 N3 97.32(16) . 2_656
O1 Ca1 N3 94.45(14) 8_455 2_656
O1W Ca1 N3 75.85(15) . 2_656
O2W Ca1 N3 149.49(14) . 2_656
N2 Ca1 N3 64.27(14) 2_656 2_656
O4 Ca1 N1 86.59(16) . 2_656
O1 Ca1 N1 84.04(14) 8_455 2_656
O1W Ca1 N1 157.16(14) . 2_656
O2W Ca1 N1 82.85(14) . 2_656
N2 Ca1 N1 64.48(13) 2_656 2_656
N3 Ca1 N1 126.99(14) 2_656 2_656
O4 Ca1 H1WA 102.3 . .
O1 Ca1 H1WA 80.8 8_455 .
O1W Ca1 H1WA 18.5 . .
O2W Ca1 H1WA 61.0 . .
N2 Ca1 H1WA 152.7 2_656 .
N3 Ca1 H1WA 88.5 2_656 .
N1 Ca1 H1WA 142.4 2_656 .
O2 S1 O3 113.2(3) . .
O2 S1 O1 112.6(2) . .
O3 S1 O1 112.3(2) . .
O2 S1 C17 106.8(2) . .
O3 S1 C17 105.7(2) . .
O1 S1 C17 105.5(2) . .
O5 S2 O4 114.9(3) . .
O5 S2 O6 113.4(3) . .
O4 S2 O6 109.4(3) . .
O5 S2 C19 105.6(2) . .
O4 S2 C19 105.3(2) . .
O6 S2 C19 107.6(2) . .
C6 N2 C10 118.3(4) . .
C6 N2 Ca1 121.1(3) . 2_656
C10 N2 Ca1 118.1(3) . 2_656
Ca1 O2W H2WA 141.8 . .
Ca1 O2W H2WB 110.2 . .
H2WA O2W H2WB 108.0 . .
C21 C16 C17 116.3(4) . .
C21 C16 C8 118.7(4) . .
C17 C16 C8 125.0(4) . .
N2 C6 C7 121.5(4) . .
N2 C6 C5 115.8(4) . .
C7 C6 C5 122.7(4) . .
C8 C7 C6 120.4(5) . .
C8 C7 H7A 119.8 . .
C6 C7 H7A 119.8 . .
C5 N1 C1 117.0(4) . .
C5 N1 Ca1 120.2(3) . 2_656
C1 N1 Ca1 122.7(3) . 2_656
C19 C18 C17 121.1(5) . .
C19 C18 H18A 119.4 . .
C17 C18 H18A 119.4 . .
C7 C8 C9 117.3(4) . .
C7 C8 C16 122.0(4) . .
C9 C8 C16 120.7(4) . .
N1 C5 C4 120.7(5) . .
N1 C5 C6 116.5(4) . .
C4 C5 C6 122.7(4) . .
C11 N3 C15 116.4(5) . .
C11 N3 Ca1 117.8(4) . 2_656
C15 N3 Ca1 124.5(4) . 2_656
N3 C11 C12 121.7(5) . .
N3 C11 C10 117.3(5) . .
C12 C11 C10 120.7(5) . .
C9 C10 N2 121.6(5) . .
C9 C10 C11 122.4(4) . .
N2 C10 C11 115.9(4) . .
C4 C3 C2 119.2(5) . .
C4 C3 H3A 120.4 . .
C2 C3 H3A 120.4 . .
C10 C9 C8 120.5(5) . .
C10 C9 H9A 119.8 . .
C8 C9 H9A 119.8 . .
C20 C21 C16 122.5(5) . .
C20 C21 H21A 118.8 . .
C16 C21 H21A 118.8 . .
C1 C2 C3 118.0(5) . .
C1 C2 H2A 121.0 . .
C3 C2 H2A 121.0 . .
C21 C20 C19 119.5(5) . .
C21 C20 H20A 120.2 . .
C19 C20 H20A 120.2 . .
C3 C4 C5 120.2(5) . .
C3 C4 H4A 119.9 . .
C5 C4 H4A 119.9 . .
Ca1 O1W H1WA 98.2 . .
Ca1 O1W H1WB 152.3 . .
H1WA O1W H1WB 107.5 . .
N3 C15 C14 125.7(6) . .
N3 C15 H15A 117.2 . .
C14 C15 H15A 117.2 . .
C2 C1 N1 124.8(5) . .
C2 C1 H1A 117.6 . .
N1 C1 H1A 117.6 . .
C13 C14 C15 118.1(6) . .
C13 C14 H14A 120.9 . .
C15 C14 H14A 120.9 . .
C11 C12 C13 119.6(6) . .
C11 C12 H12A 120.2 . .
C13 C12 H12A 120.2 . .
S2 O4 Ca1 146.6(3) . .
C18 C19 C20 119.4(4) . .
C18 C19 S2 119.6(4) . .
C20 C19 S2 120.9(4) . .
C18 C17 C16 121.1(4) . .
C18 C17 S1 115.1(4) . .
C16 C17 S1 123.8(3) . .
S1 O1 Ca1 141.8(2) . 8_556
C14 C13 C12 118.5(6) . .
C14 C13 H13A 120.8 . .
C12 C13 H13A 120.8 . .
H4WA O4W H4WB 107.3 . .

loop_
_geom_bond_atom_site_label_1
_geom_bond_atom_site_label_2
_geom_bond_distance
_geom_bond_site_symmetry_2
Ca1 O4 2.307(4) .
Ca1 O1 2.326(4) 8_455
Ca1 O1W 2.399(4) .
Ca1 O2W 2.441(4) .
Ca1 N2 2.521(4) 2_656
Ca1 N3 2.558(5) 2_656
Ca1 N1 2.548(5) 2_656
Ca1 H1WA 2.6574 .
S1 O2 1.450(4) .
S1 O3 1.445(4) .
S1 O1 1.461(3) .
S1 C17 1.799(5) .
S2 O5 1.425(5) .
S2 O4 1.441(4) .
S2 O6 1.449(4) .
S2 C19 1.781(5) .
N2 C6 1.348(6) .
N2 C10 1.368(6) .
N2 Ca1 2.521(4) 2_656
O2W H2WA 0.8441 .
O2W H2WB 0.8525 .
C16 C21 1.403(7) .
C16 C17 1.407(7) .
C16 C8 1.497(6) .
C6 C7 1.397(6) .
C6 C5 1.498(6) .
C7 C8 1.385(7) .
C7 H7A 0.9300 .
N1 C5 1.354(5) .
N1 C1 1.349(6) .
N1 Ca1 2.548(5) 2_656
C18 C19 1.375(7) .
C18 C17 1.388(6) .
C18 H18A 0.9300 .
C8 C9 1.390(7) .
C5 C4 1.383(7) .
N3 C11 1.335(6) .
N3 C15 1.330(7) .
N3 Ca1 2.558(5) 2_656
C11 C12 1.382(8) .
C11 C10 1.491(7) .
C10 C9 1.379(6) .
C3 C4 1.370(7) .
C3 C2 1.370(7) .
C3 H3A 0.9300 .
C9 H9A 0.9300 .
C21 C20 1.389(6) .
C21 H21A 0.9300 .
C2 C1 1.350(8) .
C2 H2A 0.9300 .
C20 C19 1.387(7) .
C20 H20A 0.9300 .
C4 H4A 0.9300 .
O1W H1WA 0.8517 .
O1W H1WB 0.8505 .
C15 C14 1.352(8) .
C15 H15A 0.9300 .
C1 H1A 0.9300 .
C14 C13 1.355(8) .
C14 H14A 0.9300 .
C12 C13 1.385(8) .
C12 H12A 0.9300 .
O1 Ca1 2.326(4) 8_556
C13 H13A 0.9300 .
O4W H4WA 0.8520 .
O4W H4WB 0.8523 .
O3W O3W 1.82(3) 2_655

loop_
_geom_torsion_atom_site_label_1
_geom_torsion_atom_site_label_2
_geom_torsion_atom_site_label_3
_geom_torsion_atom_site_label_4
_geom_torsion
_geom_torsion_site_symmetry_1
_geom_torsion_site_symmetry_4
C10 N2 C6 C7 2.9(6) . .
Ca1 N2 C6 C7 164.9(3) 2_656 .
C10 N2 C6 C5 -178.2(4) . .
Ca1 N2 C6 C5 -16.3(5) 2_656 .
N2 C6 C7 C8 -3.7(7) . .
C5 C6 C7 C8 177.6(4) . .
C6 C7 C8 C9 -0.7(6) . .
C6 C7 C8 C16 179.2(4) . .
C21 C16 C8 C7 47.3(6) . .
C17 C16 C8 C7 -132.3(5) . .
C21 C16 C8 C9 -132.8(5) . .
C17 C16 C8 C9 47.7(6) . .
C1 N1 C5 C4 -0.5(7) . .
Ca1 N1 C5 C4 176.1(3) 2_656 .
C1 N1 C5 C6 178.5(4) . .
Ca1 N1 C5 C6 -4.9(5) 2_656 .
N2 C6 C5 N1 13.6(6) . .
C7 C6 C5 N1 -167.5(4) . .
N2 C6 C5 C4 -167.4(4) . .
C7 C6 C5 C4 11.4(7) . .
C15 N3 C11 C12 1.0(8) . .
Ca1 N3 C11 C12 168.2(4) 2_656 .
C15 N3 C11 C10 175.3(5) . .
Ca1 N3 C11 C10 -17.5(6) 2_656 .
C6 N2 C10 C9 2.1(6) . .
Ca1 N2 C10 C9 -160.3(3) 2_656 .
C6 N2 C10 C11 -175.0(4) . .
Ca1 N2 C10 C11 22.5(5) 2_656 .
N3 C11 C10 C9 179.8(4) . .
C12 C11 C10 C9 -5.8(7) . .
N3 C11 C10 N2 -3.1(6) . .
C12 C11 C10 N2 171.4(5) . .
N2 C10 C9 C8 -6.6(7) . .
C11 C10 C9 C8 170.4(4) . .
C7 C8 C9 C10 5.7(7) . .
C16 C8 C9 C10 -174.3(4) . .
C17 C16 C21 C20 -1.6(7) . .
C8 C16 C21 C20 178.8(4) . .
C4 C3 C2 C1 -1.7(9) . .
C16 C21 C20 C19 1.3(8) . .
C2 C3 C4 C5 -0.7(9) . .
N1 C5 C4 C3 1.8(8) . .
C6 C5 C4 C3 -177.2(5) . .
C11 N3 C15 C14 -0.5(10) . .
Ca1 N3 C15 C14 -166.8(5) 2_656 .
C3 C2 C1 N1 3.1(10) . .
C5 N1 C1 C2 -2.0(8) . .
Ca1 N1 C1 C2 -178.6(5) 2_656 .
N3 C15 C14 C13 0.7(11) . .
N3 C11 C12 C13 -1.5(9) . .
C10 C11 C12 C13 -175.7(5) . .
O5 S2 O4 Ca1 -8.4(5) . .
O6 S2 O4 Ca1 -137.2(4) . .
C19 S2 O4 Ca1 107.4(4) . .
O1 Ca1 O4 S2 150.1(5) 8_455 .
O1W Ca1 O4 S2 32.1(4) . .
O2W Ca1 O4 S2 106.6(4) . .
N2 Ca1 O4 S2 -105.9(4) 2_656 .
N3 Ca1 O4 S2 -43.7(4) 2_656 .
N1 Ca1 O4 S2 -170.5(4) 2_656 .
C17 C18 C19 C20 0.8(7) . .
C17 C18 C19 S2 178.6(3) . .
C21 C20 C19 C18 -0.9(7) . .
C21 C20 C19 S2 -178.6(4) . .
O5 S2 C19 C18 1.1(5) . .
O4 S2 C19 C18 -120.9(4) . .
O6 S2 C19 C18 122.5(4) . .
O5 S2 C19 C20 178.8(4) . .
O4 S2 C19 C20 56.9(5) . .
O6 S2 C19 C20 -59.7(5) . .
C19 C18 C17 C16 -1.1(7) . .
C19 C18 C17 S1 178.6(4) . .
C21 C16 C17 C18 1.4(7) . .
C8 C16 C17 C18 -179.0(4) . .
C21 C16 C17 S1 -178.2(3) . .
C8 C16 C17 S1 1.4(7) . .
O2 S1 C17 C18 98.9(4) . .
O3 S1 C17 C18 -21.9(4) . .
O1 S1 C17 C18 -141.1(3) . .
O2 S1 C17 C16 -81.5(4) . .
O3 S1 C17 C16 157.7(4) . .
O1 S1 C17 C16 38.5(4) . .
O2 S1 O1 Ca1 -109.4(4) . 8_556
O3 S1 O1 Ca1 19.8(5) . 8_556
C17 S1 O1 Ca1 134.5(4) . 8_556
C15 C14 C13 C12 -1.2(10) . .
C11 C12 C13 C14 1.6(10) . .
